data_1008474
loop_
_publ_author_name
'Garcia Munoz, J L'
'Rodriguez Carvajal, J'
'Sapina, F'
'Sanchis, M J'
'Ibanez, R'
'Beltran Porter, D'

_publ_section_title
;
Crystal and magnetic structures of Bi~2~CuO~4~
;
_journal_coden_ASTM JCOMEL
_journal_name_full 'Journal of Physics: Condensed Matter'
_journal_page_first 2205
_journal_page_last 2214
_journal_paper_doi 10.1088/0953-8984/2/9/010
_journal_volume 2
_journal_year 1990
_chemical_formula_structural 'Bi2 Cu O4'
_chemical_formula_sum 'Bi2 Cu O4'
_chemical_name_systematic 'Dibismuth copper oxide'
_space_group_IT_number 130
_symmetry_cell_setting tetragonal
_symmetry_space_group_name_Hall '-P 4a 2ac'
_symmetry_space_group_name_H-M 'P 4/n c c :2'
_cell_angle_alpha 90
_cell_angle_beta 90
_cell_angle_gamma 90
_cell_formula_units_Z 4
_cell_length_a 8.4988(1)
_cell_length_b 8.4988(1)
_cell_length_c 5.7976(1)
_cell_volume 418.8
_refine_ls_R_factor_all 0.03
_cod_duplicate_entry 1006029
_cod_original_sg_symbol_H-M 'P 4/n c c Z'
_cod_database_code 1008474

loop_
_symmetry_equiv_pos_as_xyz
x,y,z
1/2-x,y,1/2+z
x,1/2-y,1/2+z
1/2-x,1/2-y,z
y,x,1/2+z
1/2-y,x,z
y,1/2-x,z
1/2-y,1/2-x,1/2+z
-x,-y,-z
1/2+x,-y,1/2-z
-x,1/2+y,1/2-z
1/2+x,1/2+y,-z
-y,-x,1/2-z
1/2+y,-x,-z
-y,1/2+x,-z
1/2+y,1/2+x,1/2-z

loop_
_atom_site_label
_atom_site_type_symbol
_atom_site_symmetry_multiplicity
_atom_site_Wyckoff_symbol
_atom_site_fract_x
_atom_site_fract_y
_atom_site_fract_z
_atom_site_occupancy
_atom_site_attached_hydrogens
_atom_site_calc_flag
Bi1 Bi3+ 8 f 0.0817(1) -0.0817(1) 0.75 1. 0 d
Cu1 Cu2+ 4 c 0.25 0.25 0.0764(3) 1. 0 d
O1 O2- 16 g 0.5501(1) -0.1422(1) -0.0915(2) 1. 0 d

loop_
_atom_type_symbol
_atom_type_oxidation_number
Bi3+ 3.000
Cu2+ 2.000
O2- -2.000
